data_7122142
loop_
_publ_author_name
'Wang, Peng-Zi'
'Yu, Xiao-Ye'
'Li, Chan-Yun'
'He, Bin-Qing'
'Chen, Jia-Rong'
'Xiao, Wen-Jing'

_publ_section_title
;
 A photocatalytic iminyl radical-mediated C-C bond
 cleavage/addition/cyclization cascade for the synthesis of
 1,2,3,4-tetrahydrophenanthrenes.
;
_journal_issue 71
_journal_name_full 'Chemical communications (Cambridge, England)'
_journal_page_first 9925
_journal_page_last 9928
_journal_paper_doi 10.1039/c8cc06145a
_journal_volume 54
_journal_year 2018
_chemical_formula_moiety 'C19 H19 N O2'
_chemical_formula_sum 'C19 H19 N O2'
_chemical_formula_weight 293.35
_space_group_crystal_system orthorhombic
_space_group_IT_number 19
_space_group_name_Hall 'P 2ac 2ab'
_space_group_name_H-M_alt 'P 21 21 21'
_symmetry_space_group_name_Hall 'P 2ac 2ab'
_symmetry_space_group_name_H-M 'P 21 21 21'
_atom_sites_solution_hydrogens geom
_audit_creation_date 2018-05-29
_audit_creation_method
;
Olex2 1.2
(compiled 2017.03.28 svn.r3405 for OlexSys, GUI svn.r5337)
;
_audit_update_record
;
2018-07-27 deposited with the CCDC.
2018-08-09 downloaded from the CCDC.
;
_cell_angle_alpha 90
_cell_angle_beta 90
_cell_angle_gamma 90
_cell_formula_units_Z 4
_cell_length_a 7.7693(13)
_cell_length_b 12.582(2)
_cell_length_c 15.723(3)
_cell_measurement_reflns_used 5058
_cell_measurement_temperature 273(2)
_cell_measurement_theta_max 29.11
_cell_measurement_theta_min 2.59
_cell_volume 1537.0(5)
_computing_cell_refinement 'SAINT v7.68A (Bruker, 2009)'
_computing_data_reduction 'SAINT v7.68A (Bruker, 2009)'
_computing_molecular_graphics 'Olex2 (Dolomanov et al., 2009)'
_computing_publication_material 'Olex2 (Dolomanov et al., 2009)'
_computing_structure_refinement 'ShelXL (Sheldrick, 2015)'
_diffrn_ambient_temperature 273.15
_diffrn_measured_fraction_theta_full 1.000
_diffrn_measured_fraction_theta_max 0.984
_diffrn_measurement_device_type 'Bruker APEX-II CCD'
_diffrn_measurement_method '\f and \w scans'
_diffrn_radiation_monochromator graphite
_diffrn_radiation_type MoK\a
_diffrn_radiation_wavelength 0.71073
_diffrn_reflns_av_R_equivalents 0.0329
_diffrn_reflns_av_unetI/netI 0.0342
_diffrn_reflns_Laue_measured_fraction_full 1.000
_diffrn_reflns_Laue_measured_fraction_max 0.984
_diffrn_reflns_limit_h_max 11
_diffrn_reflns_limit_h_min -10
_diffrn_reflns_limit_k_max 16
_diffrn_reflns_limit_k_min -18
_diffrn_reflns_limit_l_max 23
_diffrn_reflns_limit_l_min -22
_diffrn_reflns_number 16807
_diffrn_reflns_point_group_measured_fraction_full 1.000
_diffrn_reflns_point_group_measured_fraction_max 0.971
_diffrn_reflns_theta_full 25.242
_diffrn_reflns_theta_max 31.750
_diffrn_reflns_theta_min 2.073
_diffrn_standards_number 0
_exptl_absorpt_coefficient_mu 0.082
_exptl_absorpt_correction_T_max 0.7463
_exptl_absorpt_correction_T_min 0.6841
_exptl_absorpt_correction_type multi-scan
_exptl_absorpt_process_details
;
SADABS-2008/1 (Bruker,2008) was used for absorption correction.
wR2(int) was 0.0991 before and 0.0540 after correction.
The Ratio of minimum to maximum transmission is 0.9167.
The \l/2 correction factor is 0.0015.
;
_exptl_crystal_colour colourless
_exptl_crystal_colour_primary colourless
_exptl_crystal_density_diffrn 1.268
_exptl_crystal_description block
_exptl_crystal_F_000 624
_exptl_crystal_size_max 0.29
_exptl_crystal_size_mid 0.25
_exptl_crystal_size_min 0.22
_refine_diff_density_max 0.172
_refine_diff_density_min -0.234
_refine_diff_density_rms 0.048
_refine_ls_abs_structure_details
;
 Flack x determined using 1427 quotients [(I+)-(I-)]/[(I+)+(I-)]
 (Parsons, Flack and Wagner, Acta Cryst. B69 (2013) 249-259).
;
_refine_ls_abs_structure_Flack 0.3(5)
_refine_ls_extinction_method none
_refine_ls_goodness_of_fit_ref 1.045
_refine_ls_hydrogen_treatment constr
_refine_ls_matrix_type full
_refine_ls_number_parameters 201
_refine_ls_number_reflns 5076
_refine_ls_number_restraints 0
_refine_ls_restrained_S_all 1.045
_refine_ls_R_factor_all 0.0621
_refine_ls_R_factor_gt 0.0463
_refine_ls_shift/su_max 0.000
_refine_ls_shift/su_mean 0.000
_refine_ls_structure_factor_coef Fsqd
_refine_ls_weighting_details 'w=1/[\s^2^(Fo^2^)+(0.0638P)^2^+0.0761P] where P=(Fo^2^+2Fc^2^)/3'
_refine_ls_weighting_scheme calc
_refine_ls_wR_factor_gt 0.1123
_refine_ls_wR_factor_ref 0.1223
_reflns_Friedel_coverage 0.744
_reflns_Friedel_fraction_full 1.000
_reflns_Friedel_fraction_max 0.955
_reflns_number_gt 4016
_reflns_number_total 5076
_reflns_threshold_expression 'I > 2\s(I)'
_cod_data_source_file c8cc06145a2.cif
_cod_data_source_block mo_180521d_0m
_cod_depositor_comments 'Adding full bibliography for 7122142--7122144.cif.'
_cod_original_cell_volume 1537.0(4)
_cod_database_code 7122142
_shelx_shelxl_version_number 2018/1
_shelx_space_group_comment
;
The symmetry employed for this shelxl refinement is uniquely defined
by the following loop, which should always be used as a source of
symmetry information in preference to the above space-group names.
They are only intended as comments.
;
_olex2_refinement_description
;
1. Fixed Uiso
 At 1.2 times of:
  All C(H) groups, All C(H,H) groups
 At 1.5 times of:
  All C(H,H,H) groups
2.a Ternary CH refined with riding coordinates:
 C4(H4)
2.b Secondary CH2 refined with riding coordinates:
 C5(H5A,H5B), C6(H6A,H6B), C17(H17A,H17B)
2.c Aromatic/amide H refined with riding coordinates:
 C9(H9), C10(H10), C11(H11), C12(H12), C13(H13), C14(H14)
2.d Idealised Me refined as rotating group:
 C16(H16A,H16B,H16C), C19(H19A,H19B,H19C)
;
_olex2_submission_special_instructions 'No special instructions were received'

loop_
_space_group_symop_operation_xyz
'x, y, z'
'x+1/2, -y+1/2, -z'
'-x, y+1/2, -z+1/2'
'-x+1/2, -y, z+1/2'

loop_
_atom_site_label
_atom_site_type_symbol
_atom_site_fract_x
_atom_site_fract_y
_atom_site_fract_z
_atom_site_U_iso_or_equiv
_atom_site_adp_type
_atom_site_occupancy
_atom_site_site_symmetry_order
_atom_site_calc_flag
_atom_site_refinement_flags_posn
C1 C 0.1906(2) 0.03404(16) 0.79303(11) 0.0388(4) Uani 1 1 d .
C2 C 0.2741(2) 0.08332(14) 0.87192(9) 0.0327(3) Uani 1 1 d .
C3 C 0.3282(2) 0.02154(15) 0.93932(10) 0.0357(4) Uani 1 1 d .
C4 C 0.3028(3) -0.09786(17) 0.94235(13) 0.0455(4) Uani 1 1 d .
H4 H 0.197094 -0.110552 0.974813 0.055 Uiso 1 1 calc R
C5 C 0.2742(3) -0.14456(18) 0.85502(15) 0.0559(5) Uani 1 1 d .
H5A H 0.239226 -0.218282 0.860141 0.067 Uiso 1 1 calc R
H5B H 0.380597 -0.142114 0.822769 0.067 Uiso 1 1 calc R
C6 C 0.1365(3) -0.08215(17) 0.80921(15) 0.0528(5) Uani 1 1 d .
H6A H 0.031846 -0.082933 0.842884 0.063 Uiso 1 1 calc R
H6B H 0.111696 -0.116192 0.755226 0.063 Uiso 1 1 calc R
C7 C 0.3013(2) 0.19594(14) 0.87420(9) 0.0329(3) Uani 1 1 d .
C8 C 0.3787(2) 0.24280(15) 0.94718(10) 0.0370(4) Uani 1 1 d .
C9 C 0.4314(3) 0.17666(17) 1.01387(10) 0.0431(4) Uani 1 1 d .
H9 H 0.484007 0.206251 1.061445 0.052 Uiso 1 1 calc R
C10 C 0.4072(3) 0.07108(17) 1.01009(11) 0.0426(4) Uani 1 1 d .
H10 H 0.443528 0.029195 1.055405 0.051 Uiso 1 1 calc R
C11 C 0.2523(3) 0.26629(16) 0.80807(11) 0.0406(4) Uani 1 1 d .
H11 H 0.203981 0.238573 0.758708 0.049 Uiso 1 1 calc R
C12 C 0.2740(3) 0.37312(17) 0.81481(13) 0.0495(5) Uani 1 1 d .
H12 H 0.240059 0.417030 0.770293 0.059 Uiso 1 1 calc R
C13 C 0.3468(3) 0.41784(18) 0.88778(14) 0.0518(5) Uani 1 1 d .
H13 H 0.358413 0.491182 0.892395 0.062 Uiso 1 1 calc R
C14 C 0.4002(3) 0.35394(17) 0.95156(12) 0.0471(5) Uani 1 1 d .
H14 H 0.452026 0.383777 0.999222 0.056 Uiso 1 1 calc R
C15 C 0.0219(2) 0.08707(15) 0.76885(10) 0.0372(4) Uani 1 1 d .
C16 C -0.2460(3) 0.14501(18) 0.82401(14) 0.0512(5) Uani 1 1 d .
H16A H -0.243740 0.219454 0.810693 0.077 Uiso 1 1 calc GR
H16B H -0.312125 0.133899 0.874819 0.077 Uiso 1 1 calc GR
H16C H -0.297534 0.106624 0.777797 0.077 Uiso 1 1 calc GR
C17 C 0.4477(3) -0.15791(19) 0.98860(14) 0.0542(5) Uani 1 1 d .
H17A H 0.450460 -0.135652 1.047650 0.065 Uiso 1 1 calc R
H17B H 0.422911 -0.233458 0.987390 0.065 Uiso 1 1 calc R
C18 C 0.6145(3) -0.1396(2) 0.95092(17) 0.0607(6) Uani 1 1 d .
C19 C 0.3165(3) 0.0379(2) 0.71783(13) 0.0571(6) Uani 1 1 d .
H19A H 0.346557 0.110383 0.706046 0.086 Uiso 1 1 calc GR
H19B H 0.263133 0.007046 0.668583 0.086 Uiso 1 1 calc GR
H19C H 0.418521 -0.001471 0.731824 0.086 Uiso 1 1 calc GR
N1 N 0.7449(4) -0.1266(3) 0.9221(2) 0.0995(10) Uani 1 1 d .
O1 O -0.07349(16) 0.10771(12) 0.83706(8) 0.0433(3) Uani 1 1 d .
O2 O -0.0273(2) 0.10250(14) 0.69770(8) 0.0530(4) Uani 1 1 d .

loop_
_atom_site_aniso_label
_atom_site_aniso_U_11
_atom_site_aniso_U_22
_atom_site_aniso_U_33
_atom_site_aniso_U_23
_atom_site_aniso_U_13
_atom_site_aniso_U_12
C1 0.0285(8) 0.0539(10) 0.0340(8) -0.0122(7) -0.0022(6) 0.0028(7)
C2 0.0235(7) 0.0460(9) 0.0285(6) -0.0053(6) 0.0007(5) 0.0001(6)
C3 0.0281(8) 0.0457(9) 0.0333(7) -0.0024(7) 0.0024(6) 0.0009(7)
C4 0.0373(9) 0.0482(10) 0.0508(10) 0.0020(8) 0.0036(8) -0.0013(8)
C5 0.0501(12) 0.0481(11) 0.0694(13) -0.0122(10) -0.0110(10) 0.0056(10)
C6 0.0427(11) 0.0488(11) 0.0670(13) -0.0192(10) -0.0140(10) 0.0027(9)
C7 0.0241(7) 0.0456(9) 0.0291(7) -0.0038(6) 0.0017(6) -0.0018(6)
C8 0.0270(8) 0.0504(10) 0.0335(7) -0.0077(7) 0.0018(6) -0.0031(7)
C9 0.0368(10) 0.0630(12) 0.0294(7) -0.0091(7) -0.0050(7) -0.0034(8)
C10 0.0374(9) 0.0604(11) 0.0302(7) 0.0011(7) -0.0038(7) 0.0023(8)
C11 0.0338(9) 0.0532(10) 0.0347(8) 0.0021(7) -0.0009(7) -0.0046(8)
C12 0.0435(11) 0.0543(11) 0.0507(10) 0.0121(9) 0.0035(8) -0.0036(9)
C13 0.0514(12) 0.0454(11) 0.0585(12) -0.0014(9) 0.0108(10) -0.0104(9)
C14 0.0430(11) 0.0554(11) 0.0427(9) -0.0117(9) 0.0046(8) -0.0115(9)
C15 0.0303(8) 0.0489(10) 0.0323(7) -0.0077(7) -0.0020(6) -0.0026(7)
C16 0.0305(9) 0.0641(12) 0.0589(11) -0.0035(10) -0.0012(8) 0.0081(9)
C17 0.0596(14) 0.0505(11) 0.0523(11) 0.0133(9) 0.0008(10) 0.0002(10)
C18 0.0530(14) 0.0612(13) 0.0679(14) 0.0162(11) -0.0076(11) 0.0134(11)
C19 0.0367(10) 0.0961(17) 0.0384(9) -0.0231(10) 0.0020(8) 0.0058(11)
N1 0.0540(15) 0.112(2) 0.132(2) 0.034(2) 0.0145(15) 0.0198(16)
O1 0.0291(6) 0.0650(8) 0.0359(6) -0.0041(6) 0.0008(5) 0.0067(6)
O2 0.0463(8) 0.0794(10) 0.0332(6) -0.0036(6) -0.0074(5) 0.0025(8)

loop_
_atom_type_symbol
_atom_type_description
_atom_type_scat_dispersion_real
_atom_type_scat_dispersion_imag
_atom_type_scat_source
C C 0.0033 0.0016 'International Tables Vol C Tables 4.2.6.8 and 6.1.1.4'
H H 0.0000 0.0000 'International Tables Vol C Tables 4.2.6.8 and 6.1.1.4'
N N 0.0061 0.0033 'International Tables Vol C Tables 4.2.6.8 and 6.1.1.4'
O O 0.0106 0.0060 'International Tables Vol C Tables 4.2.6.8 and 6.1.1.4'

loop_
_geom_angle_atom_site_label_1
_geom_angle_atom_site_label_2
_geom_angle_atom_site_label_3
_geom_angle
C2 C1 C6 111.46(16)
C2 C1 C19 109.96(15)
C15 C1 C2 112.98(14)
C15 C1 C6 102.83(15)
C15 C1 C19 110.08(16)
C19 C1 C6 109.30(18)
C3 C2 C1 121.54(16)
C3 C2 C7 119.53(14)
C7 C2 C1 118.89(15)
C2 C3 C4 122.87(16)
C2 C3 C10 119.19(17)
C10 C3 C4 117.91(16)
C3 C4 H4 106.7
C3 C4 C17 113.97(17)
C5 C4 C3 112.09(17)
C5 C4 H4 106.7
C5 C4 C17 110.25(18)
C17 C4 H4 106.7
C4 C5 H5A 109.8
C4 C5 H5B 109.8
C4 C5 C6 109.60(18)
H5A C5 H5B 108.2
C6 C5 H5A 109.8
C6 C5 H5B 109.8
C1 C6 H6A 109.2
C1 C6 H6B 109.2
C5 C6 C1 112.22(18)
C5 C6 H6A 109.2
C5 C6 H6B 109.2
H6A C6 H6B 107.9
C8 C7 C2 119.48(15)
C11 C7 C2 124.02(15)
C11 C7 C8 116.49(16)
C9 C8 C7 118.77(16)
C9 C8 C14 121.22(16)
C14 C8 C7 120.02(16)
C8 C9 H9 119.5
C10 C9 C8 120.92(16)
C10 C9 H9 119.5
C3 C10 H10 119.0
C9 C10 C3 122.08(17)
C9 C10 H10 119.0
C7 C11 H11 119.1
C12 C11 C7 121.81(17)
C12 C11 H11 119.1
C11 C12 H12 119.6
C11 C12 C13 120.85(19)
C13 C12 H12 119.6
C12 C13 H13 120.2
C14 C13 C12 119.6(2)
C14 C13 H13 120.2
C8 C14 H14 119.4
C13 C14 C8 121.19(18)
C13 C14 H14 119.4
O1 C15 C1 111.40(14)
O2 C15 C1 125.44(16)
O2 C15 O1 122.97(17)
H16A C16 H16B 109.5
H16A C16 H16C 109.5
H16B C16 H16C 109.5
O1 C16 H16A 109.5
O1 C16 H16B 109.5
O1 C16 H16C 109.5
C4 C17 H17A 109.1
C4 C17 H17B 109.1
H17A C17 H17B 107.8
C18 C17 C4 112.60(17)
C18 C17 H17A 109.1
C18 C17 H17B 109.1
N1 C18 C17 179.0(3)
C1 C19 H19A 109.5
C1 C19 H19B 109.5
C1 C19 H19C 109.5
H19A C19 H19B 109.5
H19A C19 H19C 109.5
H19B C19 H19C 109.5
C15 O1 C16 117.98(14)

loop_
_geom_bond_atom_site_label_1
_geom_bond_atom_site_label_2
_geom_bond_distance
C1 C2 1.531(2)
C1 C6 1.542(3)
C1 C15 1.519(3)
C1 C19 1.535(3)
C2 C3 1.380(2)
C2 C7 1.433(3)
C3 C4 1.516(3)
C3 C10 1.416(3)
C4 H4 0.9800
C4 C5 1.510(3)
C4 C17 1.538(3)
C5 H5A 0.9700
C5 H5B 0.9700
C5 C6 1.510(3)
C6 H6A 0.9700
C6 H6B 0.9700
C7 C8 1.423(2)
C7 C11 1.418(2)
C8 C9 1.400(3)
C8 C14 1.410(3)
C9 H9 0.9300
C9 C10 1.343(3)
C10 H10 0.9300
C11 H11 0.9300
C11 C12 1.359(3)
C12 H12 0.9300
C12 C13 1.397(3)
C13 H13 0.9300
C13 C14 1.351(3)
C14 H14 0.9300
C15 O1 1.329(2)
C15 O2 1.198(2)
C16 H16A 0.9600
C16 H16B 0.9600
C16 H16C 0.9600
C16 O1 1.435(2)
C17 H17A 0.9700
C17 H17B 0.9700
C17 C18 1.443(4)
C18 N1 1.122(4)
C19 H19A 0.9600
C19 H19B 0.9600
C19 H19C 0.9600
